data_2218050
loop_
_publ_author_name
'Wang, Xiao-Fang'
'Huang, Xian-Qiang'

_publ_section_title
;
 2,4-Bis(4-chlorobenzoyl)-1-(4-chlorophenyl)-3,5-di-2-thienylcyclohexanol
 methanol hemisolvate
;
_journal_coeditor_code BI2281
_journal_issue 5
_journal_name_full 'Acta Crystallographica Section E'
_journal_page_first o777
_journal_paper_doi 10.1107/S1600536808008428
_journal_volume 64
_journal_year 2008
_chemical_formula_iupac 'C34 H25 Cl3 O3 S2, 0.5C H4 O'
_chemical_formula_moiety 'C34 H25 Cl3 O3 S2, 0.5(C H4 O)'
_chemical_formula_sum 'C34.5 H27 Cl3 O3.5 S2'
_chemical_formula_weight 668.03
_chemical_name_systematic
;
2,4-Bis(4-chlorobenzoyl)-1-(4-chlorophenyl)-3,5-di-2-thienylcyclohexanol
methanol hemisolvate
;
_space_group_IT_number 61
_symmetry_cell_setting orthorhombic
_symmetry_space_group_name_Hall '-P 2ac 2ab'
_symmetry_space_group_name_H-M 'P b c a'
_atom_sites_solution_hydrogens geom
_atom_sites_solution_primary direct
_atom_sites_solution_secondary difmap
_audit_creation_method SHELXL-97
_cell_angle_alpha 90.00
_cell_angle_beta 90.00
_cell_angle_gamma 90.00
_cell_formula_units_Z 8
_cell_length_a 22.5660(16)
_cell_length_b 12.1356(12)
_cell_length_c 26.030(2)
_cell_measurement_reflns_used 3877
_cell_measurement_temperature 298(2)
_cell_measurement_theta_max 19.63
_cell_measurement_theta_min 2.39
_cell_volume 7128.4(10)
_computing_cell_refinement 'SAINT (Bruker, 2001)'
_computing_data_collection 'SMART (Bruker, 2001)'
_computing_data_reduction 'SAINT (Bruker, 2001)'
_computing_molecular_graphics 'SHELXTL (Sheldrick, 2008)'
_computing_publication_material 'SHELXTL (Sheldrick, 2008)'
_computing_structure_refinement 'SHELXL97 (Sheldrick, 2008))'
_computing_structure_solution 'SHELXS97 (Sheldrick, 2008)'
_diffrn_ambient_temperature 298(2)
_diffrn_measured_fraction_theta_full 0.965
_diffrn_measured_fraction_theta_max 0.965
_diffrn_measurement_device_type 'Bruker SMART CCD'
_diffrn_measurement_method '\f and \w'
_diffrn_radiation_monochromator graphite
_diffrn_radiation_source 'fine-focus sealed tube'
_diffrn_radiation_type MoK\a
_diffrn_radiation_wavelength 0.71073
_diffrn_reflns_av_R_equivalents 0.0959
_diffrn_reflns_av_sigmaI/netI 0.1047
_diffrn_reflns_limit_h_max 21
_diffrn_reflns_limit_h_min -24
_diffrn_reflns_limit_k_max 12
_diffrn_reflns_limit_k_min -13
_diffrn_reflns_limit_l_max 27
_diffrn_reflns_limit_l_min -28
_diffrn_reflns_number 27584
_diffrn_reflns_theta_full 22.51
_diffrn_reflns_theta_max 22.51
_diffrn_reflns_theta_min 2.06
_diffrn_standards_number 0
_exptl_absorpt_coefficient_mu 0.407
_exptl_absorpt_correction_T_max 0.949
_exptl_absorpt_correction_T_min 0.772
_exptl_absorpt_correction_type multi-scan
_exptl_absorpt_process_details '(SADABS; Sheldrick, 2003)'
_exptl_crystal_colour colourless
_exptl_crystal_density_diffrn 1.245
_exptl_crystal_density_method 'not measured'
_exptl_crystal_description block
_exptl_crystal_F_000 2760
_exptl_crystal_size_max 0.67
_exptl_crystal_size_mid 0.16
_exptl_crystal_size_min 0.13
_refine_diff_density_max 0.639
_refine_diff_density_min -0.398
_refine_ls_extinction_method none
_refine_ls_goodness_of_fit_ref 1.091
_refine_ls_hydrogen_treatment constr
_refine_ls_matrix_type full
_refine_ls_number_parameters 415
_refine_ls_number_reflns 4502
_refine_ls_number_restraints 50
_refine_ls_restrained_S_all 1.116
_refine_ls_R_factor_all 0.1550
_refine_ls_R_factor_gt 0.0801
_refine_ls_shift/su_max 0.004
_refine_ls_shift/su_mean 0.000
_refine_ls_structure_factor_coef Fsqd
_refine_ls_weighting_details 'calc w=1/[\s^2^(Fo^2^)+(0.1474P)^2^+3.8778P] where P=(Fo^2^+2Fc^2^)/3'
_refine_ls_weighting_scheme calc
_refine_ls_wR_factor_gt 0.2047
_refine_ls_wR_factor_ref 0.2897
_reflns_number_gt 2357
_reflns_number_total 4502
_reflns_threshold_expression I>2\s(I)
_cod_data_source_file bi2281.cif
_cod_data_source_block I
_cod_original_cell_volume 7128.4(11)
_cod_database_code 2218050
_cod_database_fobs_code 2218050

loop_
_symmetry_equiv_pos_as_xyz
'x, y, z'
'-x+1/2, -y, z+1/2'
'-x, y+1/2, -z+1/2'
'x+1/2, -y+1/2, -z'
'-x, -y, -z'
'x-1/2, y, -z-1/2'
'x, -y-1/2, z-1/2'
'-x-1/2, y-1/2, z'

loop_
_atom_site_type_symbol
_atom_site_label
_atom_site_fract_x
_atom_site_fract_y
_atom_site_fract_z
_atom_site_U_iso_or_equiv
_atom_site_adp_type
_atom_site_calc_flag
_atom_site_refinement_flags
_atom_site_occupancy
_atom_site_disorder_assembly
_atom_site_disorder_group
Cl Cl1 0.95396(12) 0.3492(3) -0.16180(9) 0.1142(10) Uani d . 1 . .
Cl Cl2 1.09441(11) 0.3656(2) 0.12369(13) 0.1225(11) Uani d . 1 . .
Cl Cl3 0.53719(14) 0.0925(3) 0.28831(11) 0.1374(13) Uani d . 1 . .
O O1 0.8096(2) -0.0250(4) -0.02208(17) 0.0638(13) Uani d . 1 . .
H H1 0.8436 -0.0488 -0.0231 0.096 Uiso calc R 1 . .
O O2 0.9156(2) -0.0200(4) 0.0317(2) 0.0713(14) Uani d . 1 . .
O O3 0.7060(2) -0.1231(5) 0.1052(2) 0.0798(16) Uani d . 1 . .
O O4 0.769(2) 0.641(7) 0.351(3) 0.26(2) Uani d PDU 0.25 A 1
H H4 0.7863 0.6794 0.3305 0.395 Uiso calc PR 0.25 A 1
O O5 0.747(2) 0.302(6) 0.304(3) 0.27(2) Uani d PDU 0.25 B 2
H H5 0.7735 0.2800 0.2856 0.401 Uiso calc PR 0.25 B 2
S S1 0.86979(15) -0.0641(3) 0.16254(12) 0.1253(11) Uani d U 1 . .
S S2 0.62891(9) 0.23441(18) 0.03888(10) 0.0801(7) Uani d . 1 . .
C C1 0.8106(3) 0.0886(5) -0.0078(2) 0.0512(17) Uani d . 1 . .
C C2 0.8364(3) 0.1015(5) 0.0474(2) 0.0486(16) Uani d . 1 . .
H H2 0.8321 0.1784 0.0583 0.058 Uiso calc R 1 . .
C C3 0.8012(3) 0.0259(6) 0.0853(3) 0.0547(18) Uani d . 1 . .
H H3 0.8045 -0.0502 0.0731 0.066 Uiso calc R 1 . .
C C4 0.7355(3) 0.0580(6) 0.0849(2) 0.0506(17) Uani d . 1 . .
H H4A 0.7308 0.1311 0.1004 0.061 Uiso calc R 1 . .
C C5 0.7092(3) 0.0585(6) 0.0302(3) 0.0531(17) Uani d . 1 . .
H H5A 0.7086 -0.0177 0.0177 0.064 Uiso calc R 1 . .
C C6 0.7465(3) 0.1268(6) -0.0074(3) 0.0565(18) Uani d . 1 . .
H H6A 0.7301 0.1202 -0.0417 0.068 Uiso calc R 1 . .
H H6B 0.7449 0.2039 0.0024 0.068 Uiso calc R 1 . .
C C7 0.8479(3) 0.1562(6) -0.0462(2) 0.0551(18) Uani d . 1 . .
C C8 0.8786(3) 0.1061(7) -0.0853(3) 0.073(2) Uani d . 1 . .
H H8 0.8770 0.0298 -0.0884 0.088 Uiso calc R 1 . .
C C9 0.9118(4) 0.1661(9) -0.1201(3) 0.084(3) Uani d . 1 . .
H H9 0.9327 0.1301 -0.1459 0.101 Uiso calc R 1 . .
C C10 0.9137(3) 0.2763(8) -0.1166(3) 0.071(2) Uani d . 1 . .
C C11 0.8847(4) 0.3293(8) -0.0774(3) 0.080(2) Uani d . 1 . .
H H11 0.8871 0.4055 -0.0742 0.096 Uiso calc R 1 . .
C C12 0.8519(4) 0.2680(7) -0.0428(3) 0.069(2) Uani d . 1 . .
H H12 0.8321 0.3041 -0.0164 0.083 Uiso calc R 1 . .
C C13 0.9012(3) 0.0708(6) 0.0487(3) 0.0547(18) Uani d . 1 . .
C C14 0.9471(3) 0.1467(6) 0.0680(3) 0.0529(17) Uani d . 1 . .
C C15 0.9353(3) 0.2480(6) 0.0891(3) 0.078(2) Uani d . 1 . .
H H15 0.8962 0.2710 0.0924 0.093 Uiso calc R 1 . .
C C16 0.9803(4) 0.3164(7) 0.1056(4) 0.090(3) Uani d . 1 . .
H H16 0.9717 0.3859 0.1187 0.108 Uiso calc R 1 . .
C C17 1.0372(3) 0.2813(8) 0.1023(3) 0.072(2) Uani d . 1 . .
C C18 1.0507(4) 0.1813(8) 0.0824(3) 0.079(2) Uani d . 1 . .
H H18 1.0900 0.1588 0.0802 0.095 Uiso calc R 1 . .
C C19 1.0067(3) 0.1142(7) 0.0655(3) 0.070(2) Uani d . 1 . .
H H19 1.0162 0.0454 0.0520 0.084 Uiso calc R 1 . .
C C20 0.8272(3) 0.0314(6) 0.1381(3) 0.0601(19) Uani d . 1 . .
C C21 0.8207(3) 0.1219(6) 0.1774(2) 0.0587(18) Uani d U 1 . .
H H21 0.7972 0.1844 0.1740 0.070 Uiso calc R 1 . .
C C22 0.8565(5) 0.0956(10) 0.2202(4) 0.112(3) Uani d U 1 . .
H H22 0.8614 0.1430 0.2479 0.135 Uiso calc R 1 . .
C C23 0.8815(5) 0.0013(12) 0.2177(4) 0.120(4) Uani d . 1 . .
H H23 0.9041 -0.0280 0.2442 0.144 Uiso calc R 1 . .
C C24 0.7011(3) -0.0268(7) 0.1167(3) 0.0565(18) Uani d . 1 . .
C C25 0.6618(3) 0.0078(7) 0.1602(3) 0.0610(19) Uani d . 1 . .
C C26 0.6492(4) 0.1131(8) 0.1721(3) 0.083(2) Uani d . 1 . .
H H26 0.6673 0.1691 0.1534 0.100 Uiso calc R 1 . .
C C27 0.6109(4) 0.1411(9) 0.2108(4) 0.096(3) Uani d . 1 . .
H H27 0.6027 0.2146 0.2180 0.115 Uiso calc R 1 . .
C C28 0.5848(4) 0.0586(10) 0.2387(3) 0.085(3) Uani d . 1 . .
C C29 0.5948(5) -0.0444(10) 0.2273(4) 0.109(3) Uani d . 1 . .
H H29 0.5755 -0.0999 0.2454 0.131 Uiso calc R 1 . .
C C30 0.6346(4) -0.0719(8) 0.1880(3) 0.090(3) Uani d . 1 . .
H H30 0.6424 -0.1456 0.1809 0.108 Uiso calc R 1 . .
C C31 0.6455(3) 0.0992(6) 0.0322(3) 0.0537(17) Uani d . 1 . .
C C32 0.5939(3) 0.0334(6) 0.0320(3) 0.0607(19) Uani d . 1 . .
H H32 0.5929 -0.0427 0.0280 0.073 Uiso calc R 1 . .
C C33 0.5433(3) 0.1036(8) 0.0389(3) 0.080(2) Uani d . 1 . .
H H33 0.5048 0.0766 0.0402 0.095 Uiso calc R 1 . .
C C34 0.5559(3) 0.2092(8) 0.0432(3) 0.078(2) Uani d . 1 . .
H H34 0.5274 0.2637 0.0481 0.094 Uiso calc R 1 . .
C C35 0.756(4) 0.534(7) 0.328(4) 0.26(2) Uani d PDU 0.25 A 1
H H35A 0.7855 0.5181 0.3027 0.394 Uiso calc PR 0.25 A 1
H H35B 0.7177 0.5359 0.3126 0.394 Uiso calc PR 0.25 A 1
H H35C 0.7570 0.4783 0.3544 0.394 Uiso calc PR 0.25 A 1
C C36 0.752(3) 0.420(7) 0.311(4) 0.26(2) Uani d PDU 0.25 B 2
H H36A 0.7377 0.4577 0.2814 0.394 Uiso calc PR 0.25 B 2
H H36B 0.7931 0.4391 0.3168 0.394 Uiso calc PR 0.25 B 2
H H36C 0.7294 0.4426 0.3408 0.394 Uiso calc PR 0.25 B 2

loop_
_atom_site_aniso_label
_atom_site_aniso_U_11
_atom_site_aniso_U_22
_atom_site_aniso_U_33
_atom_site_aniso_U_12
_atom_site_aniso_U_13
_atom_site_aniso_U_23
Cl1 0.1111(19) 0.148(3) 0.0834(16) -0.0190(16) 0.0260(13) 0.0327(16)
Cl2 0.0846(17) 0.096(2) 0.186(3) -0.0247(14) -0.0361(17) -0.0093(18)
Cl3 0.131(2) 0.192(3) 0.0885(19) 0.017(2) 0.0507(16) 0.0001(19)
O1 0.074(3) 0.047(3) 0.071(3) 0.001(2) 0.006(2) -0.013(2)
O2 0.064(3) 0.053(3) 0.097(4) 0.008(3) 0.006(3) -0.017(3)
O3 0.085(4) 0.056(4) 0.099(4) -0.012(3) 0.028(3) -0.003(3)
O4 0.14(3) 0.34(7) 0.31(5) 0.05(4) -0.03(2) 0.05(5)
O5 0.15(2) 0.34(7) 0.31(5) 0.05(4) -0.02(2) 0.04(5)
S1 0.145(3) 0.110(2) 0.121(2) 0.0275(19) -0.0365(18) 0.0112(18)
S2 0.0612(12) 0.0590(14) 0.1201(18) 0.0011(10) -0.0021(11) -0.0019(12)
C1 0.055(4) 0.043(4) 0.056(4) 0.003(3) 0.007(3) -0.003(3)
C2 0.048(4) 0.044(4) 0.055(4) -0.001(3) 0.010(3) 0.000(3)
C3 0.054(4) 0.053(4) 0.057(4) 0.002(3) 0.008(3) -0.001(3)
C4 0.045(4) 0.049(4) 0.058(4) -0.004(3) 0.003(3) 0.001(3)
C5 0.049(4) 0.044(4) 0.066(4) -0.006(3) 0.000(3) -0.007(3)
C6 0.049(4) 0.060(5) 0.060(4) -0.006(3) 0.004(3) 0.000(4)
C7 0.053(4) 0.065(5) 0.048(4) -0.003(3) 0.004(3) 0.002(4)
C8 0.084(5) 0.073(6) 0.062(5) 0.009(4) 0.021(4) 0.002(4)
C9 0.089(6) 0.100(8) 0.063(5) 0.014(5) 0.025(4) 0.002(5)
C10 0.060(5) 0.090(7) 0.061(5) -0.002(5) 0.008(4) 0.010(5)
C11 0.084(5) 0.080(6) 0.076(6) -0.011(5) 0.013(5) 0.011(5)
C12 0.088(5) 0.055(5) 0.063(5) -0.007(4) 0.021(4) 0.001(4)
C13 0.057(4) 0.047(5) 0.060(4) 0.008(4) 0.009(3) 0.001(4)
C14 0.046(4) 0.053(5) 0.059(4) -0.002(3) 0.001(3) 0.002(3)
C15 0.052(4) 0.056(5) 0.125(7) 0.006(4) -0.010(4) -0.018(5)
C16 0.082(6) 0.054(5) 0.136(8) 0.010(5) -0.018(5) -0.021(5)
C17 0.053(5) 0.084(7) 0.079(5) -0.009(4) -0.013(4) 0.015(5)
C18 0.057(5) 0.080(6) 0.101(6) 0.005(5) 0.002(4) -0.007(5)
C19 0.048(4) 0.078(6) 0.084(6) 0.009(4) 0.006(4) -0.017(4)
C20 0.060(4) 0.060(5) 0.060(4) -0.006(4) -0.002(3) 0.009(4)
C21 0.072(4) 0.051(4) 0.053(4) 0.006(3) -0.028(3) -0.013(3)
C22 0.128(6) 0.113(6) 0.097(5) -0.001(5) -0.023(5) -0.013(5)
C23 0.118(8) 0.160(12) 0.082(7) -0.006(8) -0.037(6) 0.036(7)
C24 0.065(5) 0.047(5) 0.057(4) -0.009(4) 0.005(3) -0.003(4)
C25 0.051(4) 0.073(6) 0.059(4) -0.012(4) 0.001(3) 0.006(4)
C26 0.091(6) 0.073(7) 0.085(6) 0.006(5) 0.024(5) 0.008(5)
C27 0.109(7) 0.094(7) 0.085(6) 0.028(6) 0.033(6) 0.005(6)
C28 0.077(6) 0.126(9) 0.052(5) 0.007(6) 0.010(4) -0.007(6)
C29 0.156(10) 0.093(8) 0.078(6) -0.028(7) 0.036(7) 0.000(6)
C30 0.116(7) 0.071(6) 0.082(6) -0.017(5) 0.021(5) 0.005(5)
C31 0.048(4) 0.052(4) 0.061(4) -0.002(3) 0.000(3) -0.004(3)
C32 0.033(4) 0.059(5) 0.090(5) -0.011(3) 0.006(3) -0.013(4)
C33 0.041(4) 0.104(8) 0.094(6) -0.014(4) -0.002(4) -0.008(5)
C34 0.060(5) 0.077(7) 0.097(6) 0.002(4) -0.002(4) 0.002(5)
C35 0.15(2) 0.34(7) 0.31(5) 0.06(4) -0.04(2) 0.05(5)
C36 0.14(2) 0.34(7) 0.31(5) 0.06(4) -0.04(2) 0.05(5)

loop_
_atom_type_symbol
_atom_type_description
_atom_type_scat_dispersion_real
_atom_type_scat_dispersion_imag
_atom_type_scat_source
C C 0.0033 0.0016 'International Tables Vol C Tables 4.2.6.8 and 6.1.1.4'
H H 0.0000 0.0000 'International Tables Vol C Tables 4.2.6.8 and 6.1.1.4'
O O 0.0106 0.0060 'International Tables Vol C Tables 4.2.6.8 and 6.1.1.4'
Cl Cl 0.1484 0.1585 'International Tables Vol C Tables 4.2.6.8 and 6.1.1.4'
S S 0.1246 0.1234 'International Tables Vol C Tables 4.2.6.8 and 6.1.1.4'

loop_
_geom_angle_atom_site_label_1
_geom_angle_atom_site_label_2
_geom_angle_atom_site_label_3
_geom_angle
C1 O1 H1 109.5
C35 O4 H4 109.5
C36 O5 H5 109.5
C20 S1 C23 95.2(5)
C34 S2 C31 92.7(4)
O1 C1 C6 106.3(5)
O1 C1 C7 110.7(5)
C6 C1 C7 111.2(5)
O1 C1 C2 110.0(5)
C6 C1 C2 108.6(5)
C7 C1 C2 109.9(5)
C13 C2 C1 110.9(5)
C13 C2 C3 109.5(5)
C1 C2 C3 109.4(5)
C13 C2 H2 109.0
C1 C2 H2 109.0
C3 C2 H2 109.0
C20 C3 C4 111.9(5)
C20 C3 C2 110.8(5)
C4 C3 C2 109.8(5)
C20 C3 H3 108.1
C4 C3 H3 108.1
C2 C3 H3 108.1
C24 C4 C3 108.4(6)
C24 C4 C5 107.8(5)
C3 C4 C5 112.3(5)
C24 C4 H4A 109.4
C3 C4 H4A 109.4
C5 C4 H4A 109.4
C31 C5 C6 111.5(6)
C31 C5 C4 109.5(5)
C6 C5 C4 112.3(5)
C31 C5 H5A 107.8
C6 C5 H5A 107.8
C4 C5 H5A 107.8
C1 C6 C5 111.3(6)
C1 C6 H6A 109.4
C5 C6 H6A 109.4
C1 C6 H6B 109.4
C5 C6 H6B 109.4
H6A C6 H6B 108.0
C12 C7 C8 117.2(7)
C12 C7 C1 121.5(6)
C8 C7 C1 121.3(7)
C7 C8 C9 121.7(8)
C7 C8 H8 119.2
C9 C8 H8 119.2
C10 C9 C8 119.9(8)
C10 C9 H9 120.0
C8 C9 H9 120.0
C9 C10 C11 120.1(7)
C9 C10 Cl1 118.8(7)
C11 C10 Cl1 121.1(7)
C10 C11 C12 119.2(8)
C10 C11 H11 120.4
C12 C11 H11 120.4
C7 C12 C11 121.9(7)
C7 C12 H12 119.1
C11 C12 H12 119.1
O2 C13 C14 119.8(6)
O2 C13 C2 117.9(6)
C14 C13 C2 122.2(6)
C15 C14 C19 117.2(7)
C15 C14 C13 124.0(6)
C19 C14 C13 118.8(7)
C14 C15 C16 121.3(7)
C14 C15 H15 119.4
C16 C15 H15 119.4
C17 C16 C15 119.2(8)
C17 C16 H16 120.4
C15 C16 H16 120.4
C18 C17 C16 121.3(7)
C18 C17 Cl2 118.8(6)
C16 C17 Cl2 119.9(7)
C17 C18 C19 119.8(7)
C17 C18 H18 120.1
C19 C18 H18 120.1
C18 C19 C14 121.2(8)
C18 C19 H19 119.4
C14 C19 H19 119.4
C3 C20 C21 128.1(6)
C3 C20 S1 123.8(6)
C21 C20 S1 108.1(5)
C22 C21 C20 108.3(7)
C22 C21 H21 125.8
C20 C21 H21 125.8
C23 C22 C21 114.5(10)
C23 C22 H22 122.7
C21 C22 H22 122.7
C22 C23 S1 113.7(8)
C22 C23 H23 123.2
S1 C23 H23 123.2
O3 C24 C25 120.6(6)
O3 C24 C4 118.0(6)
C25 C24 C4 121.3(7)
C26 C25 C30 117.3(8)
C26 C25 C24 124.5(7)
C30 C25 C24 118.2(8)
C25 C26 C27 122.6(8)
C25 C26 H26 118.7
C27 C26 H26 118.7
C28 C27 C26 118.6(9)
C28 C27 H27 120.7
C26 C27 H27 120.7
C29 C28 C27 120.4(8)
C29 C28 Cl3 120.4(9)
C27 C28 Cl3 119.2(9)
C28 C29 C30 120.4(9)
C28 C29 H29 119.8
C30 C29 H29 119.8
C25 C30 C29 120.7(9)
C25 C30 H30 119.6
C29 C30 H30 119.6
C32 C31 C5 126.6(6)
C32 C31 S2 111.5(5)
C5 C31 S2 121.8(5)
C31 C32 C33 108.7(7)
C31 C32 H32 125.7
C33 C32 H32 125.7
C34 C33 C32 114.7(7)
C34 C33 H33 122.7
C32 C33 H33 122.7
C33 C34 S2 112.4(6)
C33 C34 H34 123.8
S2 C34 H34 123.8
O4 C35 H35A 109.5
O4 C35 H35B 109.5
H35A C35 H35B 109.5
O4 C35 H35C 109.5
H35A C35 H35C 109.5
H35B C35 H35C 109.5
O5 C36 H36A 109.5
O5 C36 H36B 109.5
H36A C36 H36B 109.5
O5 C36 H36C 109.5
H36A C36 H36C 109.5
H36B C36 H36C 109.5

loop_
_geom_bond_atom_site_label_1
_geom_bond_atom_site_label_2
_geom_bond_distance
Cl1 C10 1.729(8)
Cl2 C17 1.739(8)
Cl3 C28 1.730(9)
O1 C1 1.428(7)
O1 H1 0.820
O2 C13 1.230(8)
O3 C24 1.211(8)
O4 C35 1.45(2)
O4 H4 0.820
O5 C36 1.45(2)
O5 H5 0.820
S1 C20 1.633(8)
S1 C23 1.661(12)
S2 C34 1.681(8)
S2 C31 1.692(7)
C1 C6 1.519(9)
C1 C7 1.543(9)
C1 C2 1.560(9)
C2 C13 1.509(9)
C2 C3 1.564(9)
C2 H2 0.980
C3 C20 1.497(10)
C3 C4 1.533(9)
C3 H3 0.980
C4 C24 1.531(9)
C4 C5 1.544(9)
C4 H4A 0.980
C5 C31 1.520(9)
C5 C6 1.535(9)
C5 H5A 0.980
C6 H6A 0.970
C6 H6B 0.970
C7 C12 1.363(10)
C7 C8 1.372(10)
C8 C9 1.383(11)
C8 H8 0.930
C9 C10 1.341(12)
C9 H9 0.930
C10 C11 1.372(11)
C11 C12 1.383(10)
C11 H11 0.930
C12 H12 0.930
C13 C14 1.475(10)
C14 C15 1.374(10)
C14 C19 1.402(9)
C15 C16 1.380(11)
C15 H15 0.930
C16 C17 1.355(11)
C16 H16 0.930
C17 C18 1.354(11)
C18 C19 1.358(11)
C18 H18 0.930
C19 H19 0.930
C20 C21 1.508(10)
C21 C22 1.411(13)
C21 H21 0.930
C22 C23 1.279(15)
C22 H22 0.930
C23 H23 0.930
C24 C25 1.498(10)
C25 C26 1.346(11)
C25 C30 1.355(11)
C26 C27 1.371(11)
C26 H26 0.930
C27 C28 1.369(13)
C27 H27 0.930
C28 C29 1.304(13)
C29 C30 1.400(13)
C29 H29 0.930
C30 H30 0.930
C31 C32 1.411(9)
C32 C33 1.436(11)
C32 H32 0.930
C33 C34 1.317(11)
C33 H33 0.930
C34 H34 0.930
C35 H35A 0.960
C35 H35B 0.960
C35 H35C 0.960
C36 H36A 0.960
C36 H36B 0.960
C36 H36C 0.960

loop_
_geom_hbond_atom_site_label_D
_geom_hbond_atom_site_label_H
_geom_hbond_atom_site_label_A
_geom_hbond_distance_DH
_geom_hbond_distance_HA
_geom_hbond_distance_DA
_geom_hbond_angle_DHA
O1 H1 O2 0.82 2.19 2.772(7) 128.1
